data_2000241
loop_
_publ_author_name
'King, Jnr, J. A.'
'Bryant, Jnr, G. L.'

_publ_section_title
;
 Structures of two <i>N</i>-acyl triethyl ammonium salts and one simple
 triethyl ammonium salt
;
_journal_issue 10
_journal_name_full 'Acta Crystallographica Section C'
_journal_page_first 2249
_journal_page_last 2252
_journal_paper_doi 10.1107/S0108270191005152
_journal_volume 47
_journal_year 1991
_chemical_formula_moiety 'C13 H20 N1 O2,B1 F4'
_chemical_formula_sum 'C13 H20 B F4 N O2'
_chemical_formula_weight 309.1
_symmetry_cell_setting monoclinic
_symmetry_space_group_name_Hall '-P 2ybc'
_symmetry_space_group_name_H-M 'P 1 21/c 1'
_cell_angle_alpha 90
_cell_angle_beta 104.46(2)
_cell_angle_gamma 90
_cell_formula_units_Z 4
_cell_length_a 9.196(3)
_cell_length_b 13.442(3)
_cell_length_c 12.718(3)
_cell_volume 1522.3(7)
_diffrn_radiation_type Mo
_diffrn_radiation_wavelength 0.71069
_exptl_absorpt_coefficient_mu 0.114
_exptl_crystal_density_diffrn 1.342
_exptl_crystal_F_000 648
_cod_data_source_file cr0304.cif
_cod_data_source_block cr0304b
_cod_original_cell_volume 1530.2
_cod_original_formula_sum 'C13 H20 B1 F4 N1 O2'
_cod_database_code 2000241

loop_
_atom_site_label
_atom_site_fract_x
_atom_site_fract_y
_atom_site_fract_z
_atom_site_U_iso_or_equiv
B(1) .2543(2) .5661(2) .1582(2) .0310(10)
F(1) .16710(10) .61890(10) .07090(10) .041(4)
F(2) .37060(10) .51940(10) .12550(10) .046(4)
F(4) .31610(10) .63190(10) .24190(10) .0450(10)
F(3) .1687(2) .49580(10) .19370(10) .0620(10)
N(1) .2625(2) .27810(10) -.10340(10) .0250(10)
O(1) .30390(10) .11390(10) -.05700(10) .0300(10)
O(2) .17510(10) .20570(10) .03770(10) .0310(10)
C(1) .2934(2) .02710(10) .00640(10) .0280(10)
C(2) .3904(2) .01840(10) .10710(10) .0310(10)
C(3) .3811(2) -.06760(10) .1663(2) .0350(10)
C(4) .2771(2) -.14070(10) .1233(2) .0350(10)
C(5) .1837(2) -.12950(10) .0204(2) .0390(10)
C(6) .1904(2) -.04400(10) -.0399(2) .0360(10)
C(7) .2400(2) .19490(10) -.03070(10) .0250(10)
C(8) .1979(2) .24700(10) -.22200(10) .0310(10)
C(9) .0330(2) .2231(2) -.24850(10) .0370(10)
C(10) .1851(2) .37100(10) -.07410(10) .0280(10)
C(11) .1990(2) .46150(10) -.1414(2) .0390(10)
C(12) .4313(2) .29440(10) -.0869(2) .0310(10)
C(13) .5143(2) .3131(2) .0299(2) .0370(10)
H(2A) .4656 .0677 .1347 .080
H(3A) .4427 -.0755 .2387 .080
H(4A) .2714 -.1996 .1647 .080
H(5A) .1143 -.1816 -.0093 .080
H(6A) .1274 -.0349 -.1118 .080
H(8A) .2504 .1897 -.2382 .080
H(8B) .2132 .3003 -.2683 .080
H(9A) -.0028 .2048 -.3235 .080
H(9B) .0173 .1689 -.2035 .080
H(9C) -.0203 .2806 -.2339 .080
H(10A) .2301 .3859 .0008 .080
H(10B) .0808 .3585 -.0812 .080
H(11A) .1517 .5178 -.1176 .080
H(11B) .3031 .4757 -.1334 .080
H(11C) .1520 .4480 -.2162 .080
H(12A) .4477 .3491 -.1310 .080
H(12B) .4746 .2362 -.1103 .080
H(13A) .6192 .3225 .0361 .080
H(13B) .4735 .3722 .0535 .080
H(13C) .5007 .2580 .0744 .080
